data_2017683
loop_
_publ_author_name
'Franz, Daniel'
'Wagner, Matthias'
'Lerner, Hans-Wolfram'
'Bolte, Michael'

_publ_section_title
;
 The twinned crystal structure of tripotassium
 benzene-1,3,5-tris(trifluoroborate)
;
_journal_coeditor_code LN3143
_journal_issue 6
_journal_name_full 'Acta Crystallographica Section C'
_journal_page_first m152
_journal_page_last m156
_journal_paper_doi 10.1107/S0108270110015787
_journal_volume 66
_journal_year 2010
_chemical_formula_iupac '3K +, C6 H3 B3 F9 3-'
_chemical_formula_moiety '3(K +), C6 H3 B3 F9 3-'
_chemical_formula_sum 'C6 H3 B3 F9 K3'
_chemical_formula_weight 395.81
_chemical_name_systematic
;
tripotassium benzene-1,3,5-tris(trifluoroborate)
;
_space_group_IT_number 2
_symmetry_cell_setting triclinic
_symmetry_space_group_name_Hall '-P 1'
_symmetry_space_group_name_H-M 'P -1'
_atom_sites_solution_hydrogens geom
_atom_sites_solution_primary direct
_atom_sites_solution_secondary difmap
_audit_creation_method SHELXL-97
_cell_angle_alpha 68.66(3)
_cell_angle_beta 74.28(3)
_cell_angle_gamma 71.14(3)
_cell_formula_units_Z 2
_cell_length_a 7.4025(15)
_cell_length_b 8.9349(18)
_cell_length_c 11.160(2)
_cell_measurement_reflns_used 6084
_cell_measurement_temperature 173(2)
_cell_measurement_theta_max 25.9
_cell_measurement_theta_min 3.7
_cell_volume 640.7(3)
_computing_cell_refinement 'X-AREA (Stoe & Cie, 2001)'
_computing_data_collection 'X-AREA (Stoe & Cie, 2001)'
_computing_data_reduction 'X-AREA (Stoe & Cie, 2001)'
_computing_molecular_graphics 'XP (Sheldrick, 2008)'
_computing_publication_material 'SHELXL97 (Sheldrick, 2008)'
_computing_structure_refinement 'SHELXL97 (Sheldrick, 2008)'
_computing_structure_solution 'SHELXS97 (Sheldrick, 2008)'
_diffrn_ambient_temperature 173(2)
_diffrn_measured_fraction_theta_full 0.992
_diffrn_measured_fraction_theta_max 0.966
_diffrn_measurement_device_type 'Stoe IPDS II two-circle'
_diffrn_measurement_method \w
_diffrn_radiation_monochromator graphite
_diffrn_radiation_source 'fine-focus sealed tube'
_diffrn_radiation_type MoK\a
_diffrn_radiation_wavelength 0.71073
_diffrn_reflns_av_R_equivalents 0.0929
_diffrn_reflns_av_sigmaI/netI 0.0700
_diffrn_reflns_limit_h_max 8
_diffrn_reflns_limit_h_min -8
_diffrn_reflns_limit_k_max 10
_diffrn_reflns_limit_k_min -10
_diffrn_reflns_limit_l_max 13
_diffrn_reflns_limit_l_min -13
_diffrn_reflns_number 6291
_diffrn_reflns_theta_full 25.00
_diffrn_reflns_theta_max 25.82
_diffrn_reflns_theta_min 3.66
_diffrn_standards_number 0
_exptl_absorpt_coefficient_mu 1.156
_exptl_absorpt_correction_T_max 0.7378
_exptl_absorpt_correction_T_min 0.6877
_exptl_absorpt_correction_type multi-scan
_exptl_absorpt_process_details '(MULABS; Spek, 2009; Blessing, 1995)'
_exptl_crystal_colour colourless
_exptl_crystal_density_diffrn 2.052
_exptl_crystal_density_method 'not measured'
_exptl_crystal_description block
_exptl_crystal_F_000 384
_exptl_crystal_size_max 0.35
_exptl_crystal_size_mid 0.30
_exptl_crystal_size_min 0.28
_refine_diff_density_max 0.703
_refine_diff_density_min -0.573
_refine_ls_extinction_coef 0.118(16)
_refine_ls_extinction_expression Fc^*^=kFc[1+0.001xFc^2^\l^3^/sin(2\q)]^-1/4^
_refine_ls_extinction_method 'SHELXL97 (Sheldrick, 2008)'
_refine_ls_goodness_of_fit_ref 1.118
_refine_ls_hydrogen_treatment constr
_refine_ls_matrix_type full
_refine_ls_number_parameters 192
_refine_ls_number_reflns 2378
_refine_ls_number_restraints 0
_refine_ls_restrained_S_all 1.118
_refine_ls_R_factor_all 0.0776
_refine_ls_R_factor_gt 0.0641
_refine_ls_shift/su_max 0.000
_refine_ls_shift/su_mean 0.000
_refine_ls_structure_factor_coef Fsqd
_refine_ls_weighting_details 'calc w=1/[\s^2^(Fo^2^)+(0.1361P)^2^+0.1647P] where P=(Fo^2^+2Fc^2^)/3'
_refine_ls_weighting_scheme calc
_refine_ls_wR_factor_gt 0.1736
_refine_ls_wR_factor_ref 0.1796
_reflns_number_gt 2185
_reflns_number_total 2378
_reflns_threshold_expression I>2\s(I)
_cod_data_source_file ln3143.cif
_cod_data_source_block I
_cod_original_cell_volume 640.7(2)
_cod_database_code 2017683
_cod_database_fobs_code 2017683

loop_
_symmetry_equiv_pos_as_xyz
'x, y, z'
'-x, -y, -z'

loop_
_atom_site_type_symbol
_atom_site_label
_atom_site_fract_x
_atom_site_fract_y
_atom_site_fract_z
_atom_site_U_iso_or_equiv
_atom_site_adp_type
_atom_site_calc_flag
_atom_site_refinement_flags
_atom_site_occupancy
_atom_site_disorder_assembly
_atom_site_disorder_group
K K1 0.28437(12) 0.79541(10) 0.54544(8) 0.0183(3) Uani d . 1 . .
K K2 0.25948(13) 0.10448(10) 1.09899(8) 0.0194(3) Uani d . 1 . .
K K3 0.04284(13) 1.26591(11) 0.73201(9) 0.0207(3) Uani d . 1 . .
C C1 0.6578(5) 0.6954(5) 0.6746(4) 0.0141(8) Uani d . 1 . .
C C2 0.5114(6) 0.7711(5) 0.7589(4) 0.0143(8) Uani d . 1 . .
H H2 0.5127 0.8772 0.7587 0.017 Uiso calc R 1 . .
C C3 0.3620(6) 0.6993(5) 0.8442(4) 0.0137(8) Uani d . 1 . .
C C4 0.3626(5) 0.5433(4) 0.8394(4) 0.0139(8) Uani d . 1 . .
H H4 0.2651 0.4905 0.8967 0.017 Uiso calc R 1 . .
C C5 0.5009(5) 0.4627(4) 0.7539(3) 0.0131(7) Uani d . 1 . .
C C6 0.6475(5) 0.5419(5) 0.6723(4) 0.0130(7) Uani d . 1 . .
H H6 0.7427 0.4895 0.6137 0.016 Uiso calc R 1 . .
B B1 0.8286(7) 0.7783(6) 0.5806(4) 0.0171(9) Uani d . 1 . .
B B2 0.2005(6) 0.8011(5) 0.9341(4) 0.0148(9) Uani d . 1 . .
B B3 0.4964(6) 0.2935(5) 0.7367(4) 0.0141(8) Uani d . 1 . .
F F1 0.7749(4) 0.8906(3) 0.4599(2) 0.0327(7) Uani d . 1 . .
F F2 0.9985(4) 0.6580(3) 0.5482(3) 0.0325(7) Uani d . 1 . .
F F3 0.8840(4) 0.8726(3) 0.6384(2) 0.0249(6) Uani d . 1 . .
F F4 0.2817(4) 0.8523(4) 1.0089(3) 0.0319(7) Uani d . 1 . .
F F5 0.0893(3) 0.9489(3) 0.8540(2) 0.0247(6) Uani d . 1 . .
F F6 0.0623(4) 0.7121(3) 1.0212(2) 0.0243(6) Uani d . 1 . .
F F7 0.4053(3) 0.3239(3) 0.6303(2) 0.0218(6) Uani d . 1 . .
F F8 0.6877(3) 0.1924(3) 0.7095(2) 0.0181(5) Uani d . 1 . .
F F9 0.3941(4) 0.1926(3) 0.8477(2) 0.0225(6) Uani d . 1 . .

loop_
_atom_site_aniso_label
_atom_site_aniso_U_11
_atom_site_aniso_U_22
_atom_site_aniso_U_33
_atom_site_aniso_U_12
_atom_site_aniso_U_13
_atom_site_aniso_U_23
K1 0.0143(5) 0.0245(5) 0.0184(5) -0.0050(4) -0.0025(3) -0.0094(4)
K2 0.0214(5) 0.0211(5) 0.0159(5) -0.0048(4) -0.0028(3) -0.0067(4)
K3 0.0180(5) 0.0242(5) 0.0194(5) -0.0034(4) -0.0027(4) -0.0082(4)
C1 0.0099(17) 0.0164(18) 0.0171(18) -0.0034(14) -0.0031(14) -0.0056(14)
C2 0.0151(19) 0.0152(18) 0.0161(18) -0.0027(15) -0.0051(14) -0.0078(14)
C3 0.0115(17) 0.0164(18) 0.0147(18) -0.0004(14) -0.0021(14) -0.0094(14)
C4 0.0109(17) 0.0142(17) 0.0147(18) -0.0041(14) -0.0002(14) -0.0029(14)
C5 0.0108(17) 0.0150(17) 0.0127(17) -0.0035(14) -0.0001(13) -0.0044(14)
C6 0.0101(17) 0.0153(17) 0.0127(16) -0.0009(14) 0.0002(13) -0.0067(13)
B1 0.014(2) 0.021(2) 0.021(2) -0.0085(18) 0.0047(17) -0.0132(17)
B2 0.015(2) 0.018(2) 0.013(2) -0.0047(17) 0.0020(16) -0.0098(17)
B3 0.014(2) 0.0156(19) 0.013(2) -0.0067(16) 0.0043(15) -0.0080(16)
F1 0.0486(18) 0.0324(15) 0.0204(13) -0.0238(13) 0.0034(12) -0.0066(11)
F2 0.0166(13) 0.0344(15) 0.0536(17) -0.0120(11) 0.0151(12) -0.0317(13)
F3 0.0206(13) 0.0322(14) 0.0333(14) -0.0161(11) 0.0036(10) -0.0207(11)
F4 0.0343(16) 0.0372(15) 0.0354(15) -0.0019(12) -0.0082(12) -0.0286(12)
F5 0.0178(13) 0.0206(12) 0.0262(13) 0.0016(10) 0.0006(10) -0.0051(10)
F6 0.0234(13) 0.0234(12) 0.0175(12) -0.0058(10) 0.0097(10) -0.0061(10)
F7 0.0216(13) 0.0291(13) 0.0202(12) -0.0075(10) -0.0055(9) -0.0112(10)
F8 0.0165(12) 0.0152(11) 0.0202(12) -0.0013(9) 0.0010(9) -0.0080(9)
F9 0.0275(14) 0.0211(12) 0.0189(12) -0.0154(10) 0.0080(10) -0.0065(10)

loop_
_atom_type_symbol
_atom_type_description
_atom_type_scat_dispersion_real
_atom_type_scat_dispersion_imag
_atom_type_scat_source
C C 0.0033 0.0016 'International Tables Vol C Tables 4.2.6.8 and 6.1.1.4'
H H 0.0000 0.0000 'International Tables Vol C Tables 4.2.6.8 and 6.1.1.4'
B B 0.0013 0.0007 'International Tables Vol C Tables 4.2.6.8 and 6.1.1.4'
F F 0.0171 0.0103 'International Tables Vol C Tables 4.2.6.8 and 6.1.1.4'
K K 0.2009 0.2494 'International Tables Vol C Tables 4.2.6.8 and 6.1.1.4'

loop_
_geom_angle_atom_site_label_1
_geom_angle_atom_site_label_2
_geom_angle_atom_site_label_3
_geom_angle_site_symmetry_1
_geom_angle_site_symmetry_3
_geom_angle
_geom_angle_publ_flag
F1 K1 F2 2_676 1_455 124.43(10) ?
F1 K1 F8 2_676 2_666 105.82(8) ?
F2 K1 F8 1_455 2_666 74.07(8) ?
F1 K1 F7 2_676 2_666 117.41(9) ?
F2 K1 F7 1_455 2_666 103.46(8) ?
F8 K1 F7 2_666 2_666 48.51(7) ?
F1 K1 F3 2_676 1_455 79.59(9) ?
F2 K1 F3 1_455 1_455 48.88(7) ?
F8 K1 F3 2_666 1_455 104.04(8) ?
F7 K1 F3 2_666 1_455 149.31(8) ?
F1 K1 F3 2_676 2_676 46.70(8) ?
F2 K1 F3 1_455 2_676 93.34(8) ?
F8 K1 F3 2_666 2_676 63.28(7) ?
F7 K1 F3 2_666 2_676 98.94(8) ?
F3 K1 F3 1_455 2_676 73.59(8) ?
F1 K1 C2 2_676 . 75.07(10) ?
F2 K1 C2 1_455 . 134.59(10) ?
F8 K1 C2 2_666 . 145.74(9) ?
F7 K1 C2 2_666 . 99.76(9) ?
F3 K1 C2 1_455 . 109.67(10) ?
F3 K1 C2 2_676 . 120.90(9) ?
F1 K1 C1 2_676 . 89.32(10) ?
F2 K1 C1 1_455 . 139.24(10) ?
F8 K1 C1 2_666 . 121.99(9) ?
F7 K1 C1 2_666 . 74.53(9) ?
F3 K1 C1 1_455 . 133.92(9) ?
F3 K1 C1 2_676 . 127.40(8) ?
C2 K1 C1 . . 25.38(10) ?
F1 K1 C6 2_676 . 114.81(10) ?
F2 K1 C6 1_455 . 115.83(10) ?
F8 K1 C6 2_666 . 112.51(9) ?
F7 K1 C6 2_666 . 65.18(9) ?
F3 K1 C6 1_455 . 133.67(9) ?
F3 K1 C6 2_676 . 148.84(8) ?
C2 K1 C6 . . 44.16(10) ?
C1 K1 C6 . . 25.54(9) ?
F1 K1 C5 2_676 . 126.15(9) ?
F2 K1 C5 1_455 . 94.24(10) ?
F8 K1 C5 2_666 . 121.25(9) ?
F7 K1 C5 2_666 . 81.52(9) ?
F3 K1 C5 1_455 . 109.97(9) ?
F3 K1 C5 2_676 . 172.08(8) ?
C2 K1 C5 . . 51.45(10) ?
C1 K1 C5 . . 45.00(9) ?
C6 K1 C5 . . 25.23(9) ?
F1 K1 C3 2_676 . 84.80(9) ?
F2 K1 C3 1_455 . 110.02(10) ?
F8 K1 C3 2_666 . 164.11(9) ?
F7 K1 C3 2_666 . 116.23(9) ?
F3 K1 C3 1_455 . 89.31(9) ?
F3 K1 C3 2_676 . 130.18(9) ?
C2 K1 C3 . . 25.09(9) ?
C1 K1 C3 . . 44.93(10) ?
C6 K1 C3 . . 51.66(10) ?
C5 K1 C3 . . 44.29(9) ?
F1 K1 C4 2_676 . 109.28(10) ?
F2 K1 C4 1_455 . 92.60(10) ?
F8 K1 C4 2_666 . 143.89(9) ?
F7 K1 C4 2_666 . 105.74(9) ?
F3 K1 C4 1_455 . 90.48(10) ?
F3 K1 C4 2_676 . 152.48(9) ?
C2 K1 C4 . . 43.28(9) ?
C1 K1 C4 . . 51.30(10) ?
C6 K1 C4 . . 43.41(9) ?
C5 K1 C4 . . 24.59(9) ?
C3 K1 C4 . . 24.71(9) ?
F9 K2 F5 . 2_567 110.97(9) ?
F9 K2 F8 . 2_657 132.81(8) ?
F5 K2 F8 2_567 2_657 80.34(8) ?
F9 K2 F4 . 1_545 72.55(9) ?
F5 K2 F4 2_567 1_545 70.24(9) ?
F8 K2 F4 2_657 1_545 68.89(8) ?
F9 K2 F6 . 2_567 74.16(8) ?
F5 K2 F6 2_567 2_567 49.46(7) ?
F8 K2 F6 2_657 2_567 129.72(8) ?
F4 K2 F6 1_545 2_567 88.68(9) ?
F9 K2 F3 . 2_667 159.34(8) ?
F5 K2 F3 2_567 2_667 78.70(8) ?
F8 K2 F3 2_657 2_667 65.50(8) ?
F4 K2 F3 1_545 2_667 128.01(9) ?
F6 K2 F3 2_567 2_667 101.76(8) ?
F9 K2 F9 . 2_657 92.27(8) ?
F5 K2 F9 2_567 2_657 118.76(7) ?
F8 K2 F9 2_657 2_657 46.59(7) ?
F4 K2 F9 1_545 2_657 64.23(8) ?
F6 K2 F9 2_567 2_657 152.52(8) ?
F3 K2 F9 2_667 2_657 98.91(8) ?
F9 K2 C2 . 2_667 108.01(9) ?
F5 K2 C2 2_567 2_667 135.84(10) ?
F8 K2 C2 2_657 2_667 88.22(9) ?
F4 K2 C2 1_545 2_667 143.09(10) ?
F6 K2 C2 2_567 2_667 127.66(9) ?
F3 K2 C2 2_667 2_667 57.92(8) ?
F9 K2 C2 2_657 2_667 78.96(9) ?
F9 K2 B2 . 2_567 95.05(10) ?
F5 K2 B2 2_567 2_567 24.68(9) ?
F8 K2 B2 2_657 2_567 104.93(10) ?
F4 K2 B2 1_545 2_567 81.50(10) ?
F6 K2 B2 2_567 2_567 25.20(8) ?
F3 K2 B2 2_667 2_567 87.21(9) ?
F9 K2 B2 2_657 2_567 140.84(9) ?
C2 K2 B2 2_667 2_567 133.77(11) ?
F9 K2 F4 . 2_667 60.16(8) ?
F5 K2 F4 2_567 2_667 169.45(8) ?
F8 K2 F4 2_657 2_667 101.47(8) ?
F4 K2 F4 1_545 2_667 100.55(8) ?
F6 K2 F4 2_567 2_667 127.26(8) ?
F3 K2 F4 2_667 2_667 111.59(7) ?
F9 K2 F4 2_657 2_667 58.77(7) ?
C2 K2 F4 2_667 2_667 54.71(8) ?
B2 K2 F4 2_567 2_667 152.30(9) ?
F9 K2 B3 . 2_657 112.88(10) ?
F5 K2 B3 2_567 2_657 98.33(9) ?
F8 K2 B3 2_657 2_657 22.65(8) ?
F4 K2 B3 1_545 2_657 62.81(10) ?
F6 K2 B3 2_567 2_657 144.44(9) ?
F3 K2 B3 2_667 2_657 82.49(9) ?
F9 K2 B3 2_657 2_657 24.05(8) ?
C2 K2 B3 2_667 2_657 84.79(10) ?
B2 K2 B3 2_567 2_657 122.66(11) ?
F4 K2 B3 2_667 2_657 81.26(9) ?
F9 K2 K2 . 2_657 50.57(7) ?
F5 K2 K2 2_567 2_657 127.60(7) ?
F8 K2 K2 2_657 2_657 85.48(7) ?
F4 K2 K2 1_545 2_657 57.61(7) ?
F6 K2 K2 2_567 2_657 120.27(6) ?
F3 K2 K2 2_667 2_657 137.96(7) ?
F9 K2 K2 2_657 2_657 41.70(5) ?
C2 K2 K2 2_667 2_657 93.31(8) ?
B2 K2 K2 2_567 2_657 131.15(8) ?
F4 K2 K2 2_667 2_657 42.94(5) ?
B3 K2 K2 2_657 2_657 63.44(8) ?
F5 K3 F6 . 2_577 82.81(8) ?
F5 K3 F7 . 1_565 107.65(9) ?
F6 K3 F7 2_577 1_565 108.69(8) ?
F5 K3 F1 . 2_676 74.59(9) ?
F6 K3 F1 2_577 2_676 155.61(9) ?
F7 K3 F1 1_565 2_676 70.64(8) ?
F5 K3 F9 . 1_565 79.10(8) ?
F6 K3 F9 2_577 1_565 69.56(8) ?
F7 K3 F9 1_565 1_565 46.30(7) ?
F1 K3 F9 2_676 1_565 96.79(9) ?
F5 K3 F8 . 1_465 76.04(8) ?
F6 K3 F8 2_577 1_465 99.62(8) ?
F7 K3 F8 1_565 1_465 151.68(7) ?
F1 K3 F8 2_676 1_465 83.92(8) ?
F9 K3 F8 1_565 1_465 153.99(7) ?
F5 K3 F2 . 2_676 110.56(9) ?
F6 K3 F2 2_577 2_676 156.61(8) ?
F7 K3 F2 1_565 2_676 86.07(7) ?
F1 K3 F2 2_676 2_676 45.94(8) ?
F9 K3 F2 1_565 2_676 130.49(7) ?
F8 K3 F2 1_465 2_676 66.91(7) ?
F5 K3 C6 . 1_465 128.21(9) ?
F6 K3 C6 2_577 1_465 86.69(10) ?
F7 K3 C6 1_565 1_465 123.70(9) ?
F1 K3 C6 2_676 1_465 114.46(10) ?
F9 K3 C6 1_565 1_465 142.04(8) ?
F8 K3 C6 1_465 1_465 56.03(8) ?
F2 K3 C6 2_676 1_465 69.94(9) ?
F5 K3 F4 . 2_577 61.88(8) ?
F6 K3 F4 2_577 2_577 43.63(7) ?
F7 K3 F4 1_565 2_577 148.77(8) ?
F1 K3 F4 2_676 2_577 126.97(8) ?
F9 K3 F4 1_565 2_577 102.80(7) ?
F8 K3 F4 1_465 2_577 58.33(7) ?
F2 K3 F4 2_676 2_577 125.01(7) ?
C6 K3 F4 1_465 2_577 75.92(9) ?
F5 K3 F2 . 1_465 173.99(8) ?
F6 K3 F2 2_577 1_465 103.20(8) ?
F7 K3 F2 1_565 1_465 70.65(8) ?
F1 K3 F2 2_676 1_465 99.47(8) ?
F9 K3 F2 1_565 1_465 102.86(8) ?
F8 K3 F2 1_465 1_465 102.64(7) ?
F2 K3 F2 2_676 1_465 63.79(8) ?
C6 K3 F2 1_465 1_465 53.05(8) ?
F4 K3 F2 2_577 1_465 122.61(8) ?
F5 K3 B3 . 1_565 97.68(10) ?
F6 K3 B3 2_577 1_565 87.10(10) ?
F7 K3 B3 1_565 1_565 23.02(9) ?
F1 K3 B3 2_676 1_565 86.94(10) ?
F9 K3 B3 1_565 1_565 24.21(8) ?
F8 K3 B3 1_465 1_565 170.02(9) ?
F2 K3 B3 2_676 1_565 109.07(9) ?
C6 K3 B3 1_465 1_565 132.31(10) ?
F4 K3 B3 2_577 1_565 125.76(9) ?
F2 K3 B3 1_465 1_565 82.78(9) ?
F5 K3 B1 . 2_676 94.98(10) ?
F6 K3 B1 2_577 2_676 177.51(9) ?
F7 K3 B1 1_565 2_676 73.05(9) ?
F1 K3 B1 2_676 2_676 22.85(10) ?
F9 K3 B1 1_565 2_676 111.21(9) ?
F8 K3 B1 1_465 2_676 78.68(9) ?
F2 K3 B1 2_676 2_676 23.91(9) ?
C6 K3 B1 1_465 2_676 93.80(11) ?
F4 K3 B1 2_577 2_676 134.18(9) ?
F2 K3 B1 1_465 2_676 79.00(10) ?
B3 K3 B1 1_565 2_676 94.35(11) ?
B1 F1 K1 . 2_676 110.5(2) ?
B1 F1 K3 . 2_676 107.7(2) ?
K1 F1 K3 2_676 2_676 130.97(10) ?
C2 C1 C6 . . 117.0(3) ?
C2 C1 B1 . . 122.8(3) ?
C6 C1 B1 . . 120.2(3) ?
C2 C1 K1 . . 77.1(2) ?
C6 C1 K1 . . 77.3(2) ?
B1 C1 K1 . . 113.7(2) ?
C1 C2 C3 . . 123.8(3) ?
C1 C2 K1 . . 77.6(2) ?
C3 C2 K1 . . 81.8(2) ?
C1 C2 K2 . 2_667 104.3(2) ?
C3 C2 K2 . 2_667 113.8(2) ?
K1 C2 K2 . 2_667 157.11(13) ?
C1 C2 H2 . . 118.1 ?
C3 C2 H2 . . 118.1 ?
K1 C2 H2 . . 112.3 ?
K2 C2 H2 2_667 . 46.2 ?
C2 C3 C4 . . 116.3(3) ?
C2 C3 B2 . . 118.8(3) ?
C4 C3 B2 . . 124.8(3) ?
C2 C3 K1 . . 73.1(2) ?
C4 C3 K1 . . 78.6(2) ?
B2 C3 K1 . . 115.2(2) ?
C5 C4 C3 . . 122.9(3) ?
C5 C4 K1 . . 76.2(2) ?
C3 C4 K1 . . 76.7(2) ?
C5 C4 H4 . . 118.5 ?
C3 C4 H4 . . 118.5 ?
K1 C4 H4 . . 119.5 ?
C4 C5 C6 . . 117.4(3) ?
C4 C5 B3 . . 124.5(3) ?
C6 C5 B3 . . 118.0(3) ?
C4 C5 K1 . . 79.3(2) ?
C6 C5 K1 . . 73.9(2) ?
B3 C5 K1 . . 113.2(2) ?
C1 C6 C5 . . 122.5(3) ?
C1 C6 K1 . . 77.2(2) ?
C5 C6 K1 . . 80.9(2) ?
C1 C6 K3 . 1_645 110.2(2) ?
C5 C6 K3 . 1_645 103.9(2) ?
K1 C6 K3 . 1_645 165.62(14) ?
C1 C6 H6 . . 118.8 ?
C5 C6 H6 . . 118.8 ?
K1 C6 H6 . . 113.3 ?
K3 C6 H6 1_645 . 52.4 ?
F1 B1 F2 . . 106.3(3) ?
F1 B1 F3 . . 105.9(3) ?
F2 B1 F3 . . 107.2(3) ?
F1 B1 C1 . . 112.5(3) ?
F2 B1 C1 . . 112.3(3) ?
F3 B1 C1 . . 112.1(3) ?
F1 B1 K1 . 1_655 102.0(2) ?
F2 B1 K1 . 1_655 54.22(17) ?
F3 B1 K1 . 1_655 56.21(18) ?
C1 B1 K1 . 1_655 145.4(3) ?
F1 B1 K1 . 2_676 46.69(18) ?
F2 B1 K1 . 2_676 129.9(2) ?
F3 B1 K1 . 2_676 61.0(2) ?
C1 B1 K1 . 2_676 117.1(3) ?
K1 B1 K1 1_655 2_676 86.98(11) ?
F1 B1 K3 . 2_676 49.46(19) ?
F2 B1 K3 . 2_676 59.5(2) ?
F3 B1 K3 . 2_676 132.3(2) ?
C1 B1 K3 . 2_676 115.2(2) ?
K1 B1 K3 1_655 2_676 86.52(10) ?
K1 B1 K3 2_676 2_676 91.52(12) ?
F4 B2 F6 . . 108.0(3) ?
F4 B2 F5 . . 106.7(3) ?
F6 B2 F5 . . 105.4(3) ?
F4 B2 C3 . . 112.6(3) ?
F6 B2 C3 . . 113.6(3) ?
F5 B2 C3 . . 110.0(3) ?
F4 B2 K2 . 2_567 128.9(3) ?
F6 B2 K2 . 2_567 56.01(19) ?
F5 B2 K2 . 2_567 50.61(17) ?
C3 B2 K2 . 2_567 118.2(2) ?
F7 B3 F9 . . 105.6(3) ?
F7 B3 F8 . . 106.0(3) ?
F9 B3 F8 . . 106.9(3) ?
F7 B3 C5 . . 111.8(3) ?
F9 B3 C5 . . 114.2(3) ?
F8 B3 C5 . . 111.8(3) ?
F7 B3 K1 . 2_666 53.86(17) ?
F9 B3 K1 . 2_666 125.9(2) ?
F8 B3 K1 . 2_666 52.97(17) ?
C5 B3 K1 . 2_666 119.9(2) ?
F7 B3 K3 . 1_545 49.27(17) ?
F9 B3 K3 . 1_545 59.22(18) ?
F8 B3 K3 . 1_545 132.5(2) ?
C5 B3 K3 . 1_545 115.1(2) ?
K1 B3 K3 2_666 1_545 95.98(11) ?
F7 B3 K2 . 2_657 122.0(2) ?
F9 B3 K2 . 2_657 60.19(19) ?
F8 B3 K2 . 2_657 47.06(16) ?
C5 B3 K2 . 2_657 125.5(3) ?
K1 B3 K2 2_666 2_657 87.75(11) ?
K3 B3 K2 1_545 2_657 106.17(11) ?
B1 F2 K1 . 1_655 101.0(2) ?
B1 F2 K3 . 2_676 96.6(2) ?
K1 F2 K3 1_655 2_676 107.90(9) ?
B1 F2 K3 . 1_645 118.1(2) ?
K1 F2 K3 1_655 1_645 114.62(11) ?
K3 F2 K3 2_676 1_645 116.21(8) ?
B1 F3 K1 . 1_655 98.6(2) ?
B1 F3 K2 . 2_667 126.2(2) ?
K1 F3 K2 1_655 2_667 120.00(10) ?
B1 F3 K1 . 2_676 94.5(2) ?
K1 F3 K1 1_655 2_676 106.41(8) ?
K2 F3 K1 2_667 2_676 107.10(9) ?
B2 F4 K2 . 1_565 145.2(3) ?
B2 F4 K3 . 2_577 90.2(2) ?
K2 F4 K3 1_565 2_577 87.25(8) ?
B2 F4 K2 . 2_667 118.5(2) ?
K2 F4 K2 1_565 2_667 79.45(8) ?
K3 F4 K2 2_577 2_667 145.46(10) ?
B2 F5 K3 . . 147.3(2) ?
B2 F5 K2 . 2_567 104.7(2) ?
K3 F5 K2 . 2_567 105.12(9) ?
B2 F6 K3 . 2_577 116.9(2) ?
B2 F6 K2 . 2_567 98.8(2) ?
K3 F6 K2 2_577 2_567 105.57(9) ?
B3 F7 K3 . 1_545 107.7(2) ?
B3 F7 K1 . 2_666 101.8(2) ?
K3 F7 K1 1_545 2_666 133.07(9) ?
B3 F8 K2 . 2_657 110.3(2) ?
B3 F8 K1 . 2_666 102.6(2) ?
K2 F8 K1 2_657 2_666 120.40(9) ?
B3 F8 K3 . 1_645 122.5(2) ?
K2 F8 K3 2_657 1_645 93.73(8) ?
K1 F8 K3 2_666 1_645 108.63(8) ?
B3 F9 K2 . . 149.8(2) ?
B3 F9 K3 . 1_545 96.6(2) ?
K2 F9 K3 . 1_545 102.40(8) ?
B3 F9 K2 . 2_657 95.8(2) ?
K2 F9 K2 . 2_657 87.73(8) ?
K3 F9 K2 1_545 2_657 134.04(9) ?

loop_
_geom_bond_atom_site_label_1
_geom_bond_atom_site_label_2
_geom_bond_site_symmetry_2
_geom_bond_distance
_geom_bond_publ_flag
K1 F1 2_676 2.677(3) y
K1 F2 1_455 2.758(3) y
K1 F8 2_666 2.761(2) y
K1 F7 2_666 2.785(3) y
K1 F3 1_455 2.805(3) y
K1 F3 2_676 3.022(3) y
K1 C2 . 3.179(4) ?
K1 C1 . 3.185(4) ?
K1 C6 . 3.187(4) ?
K1 C5 . 3.275(4) ?
K1 C3 . 3.289(4) ?
K1 C4 . 3.314(4) ?
K2 F9 . 2.620(2) y
K2 F5 2_567 2.655(3) y
K2 F8 2_657 2.723(3) y
K2 F4 1_545 2.727(3) y
K2 F6 2_567 2.787(3) y
K2 F3 2_667 2.893(3) y
K2 F9 2_657 3.042(3) y
K2 C2 2_667 3.254(4) .
K2 B2 2_567 3.322(5) .
K2 F4 2_667 3.380(3) y
K2 B3 2_657 3.488(5) .
K3 F5 . 2.610(3) y
K3 F6 2_577 2.713(3) y
K3 F7 1_565 2.753(3) y
K3 F1 2_676 2.785(3) y
K3 F9 1_565 2.993(3) y
K3 F8 1_465 3.000(3) y
K3 F2 2_676 3.029(3) y
K3 C6 1_465 3.207(4) ?
K3 F4 2_577 3.302(3) y
K3 F2 1_465 3.314(3) y
K3 B3 1_565 3.461(4) ?
K3 B1 2_676 3.492(5) ?
F1 B1 . 1.424(6) ?
F1 K1 2_676 2.677(3) ?
F1 K3 2_676 2.785(3) ?
C1 C2 . 1.398(6) ?
C1 C6 . 1.408(5) ?
C1 B1 . 1.603(5) ?
C2 C3 . 1.409(5) ?
C2 K2 2_667 3.254(4) ?
C2 H2 . 0.9500 ?
C3 C4 . 1.413(5) ?
C3 B2 . 1.604(5) ?
C4 C5 . 1.404(5) ?
C4 H4 . 0.9500 ?
C5 C6 . 1.414(5) ?
C5 B3 . 1.604(5) ?
C6 K3 1_645 3.207(4) ?
C6 H6 . 0.9500 ?
B1 F2 . 1.425(5) ?
B1 F3 . 1.434(5) ?
B1 K1 1_655 3.337(4) ?
B1 K1 2_676 3.445(5) ?
B1 K3 2_676 3.492(5) ?
B2 F4 . 1.413(5) ?
B2 F6 . 1.431(4) ?
B2 F5 . 1.434(5) ?
B2 K2 2_567 3.322(5) ?
B3 F7 . 1.421(5) ?
B3 F9 . 1.429(4) ?
B3 F8 . 1.432(5) ?
B3 K1 2_666 3.376(4) ?
B3 K3 1_545 3.461(4) ?
B3 K2 2_657 3.488(5) ?
F2 K1 1_655 2.758(3) ?
F2 K3 2_676 3.029(3) ?
F2 K3 1_645 3.314(3) ?
F3 K1 1_655 2.805(3) ?
F3 K2 2_667 2.893(3) ?
F3 K1 2_676 3.022(3) ?
F4 K2 1_565 2.727(3) ?
F4 K3 2_577 3.302(3) ?
F4 K2 2_667 3.380(3) ?
F5 K2 2_567 2.655(3) ?
F6 K3 2_577 2.713(3) ?
F6 K2 2_567 2.787(3) ?
F7 K3 1_545 2.753(3) ?
F7 K1 2_666 2.785(3) ?
F8 K2 2_657 2.723(3) ?
F8 K1 2_666 2.761(2) ?
F8 K3 1_645 3.000(2) ?
F9 K3 1_545 2.993(3) ?
F9 K2 2_657 3.042(3) ?

loop_
_geom_torsion_atom_site_label_1
_geom_torsion_atom_site_label_2
_geom_torsion_atom_site_label_3
_geom_torsion_atom_site_label_4
_geom_torsion_site_symmetry_1
_geom_torsion_site_symmetry_2
_geom_torsion_site_symmetry_3
_geom_torsion_site_symmetry_4
_geom_torsion
_geom_torsion_publ_flag
F1 K1 C1 C2 2_676 . . . 54.8(2) ?
F2 K1 C1 C2 1_455 . . . -93.6(2) ?
F8 K1 C1 C2 2_666 . . . 163.13(19) ?
F7 K1 C1 C2 2_666 . . . 173.6(2) ?
F3 K1 C1 C2 1_455 . . . -20.0(3) ?
F3 K1 C1 C2 2_676 . . . 84.1(2) ?
C6 K1 C1 C2 . . . . -122.0(3) ?
C5 K1 C1 C2 . . . . -93.0(2) ?
C3 K1 C1 C2 . . . . -28.5(2) ?
C4 K1 C1 C2 . . . . -60.8(2) ?
F1 K1 C1 C6 2_676 . . . 176.8(2) ?
F2 K1 C1 C6 1_455 . . . 28.3(3) ?
F8 K1 C1 C6 2_666 . . . -74.9(2) ?
F7 K1 C1 C6 2_666 . . . -64.5(2) ?
F3 K1 C1 C6 1_455 . . . 102.0(2) ?
F3 K1 C1 C6 2_676 . . . -153.96(19) ?
C2 K1 C1 C6 . . . . 122.0(3) ?
C5 K1 C1 C6 . . . . 29.00(19) ?
C3 K1 C1 C6 . . . . 93.5(2) ?
C4 K1 C1 C6 . . . . 61.2(2) ?
F1 K1 C1 B1 2_676 . . . -65.6(3) ?
F2 K1 C1 B1 1_455 . . . 146.0(2) ?
F8 K1 C1 B1 2_666 . . . 42.7(3) ?
F7 K1 C1 B1 2_666 . . . 53.2(2) ?
F3 K1 C1 B1 1_455 . . . -140.4(2) ?
F3 K1 C1 B1 2_676 . . . -36.3(3) ?
C2 K1 C1 B1 . . . . -120.4(4) ?
C6 K1 C1 B1 . . . . 117.6(4) ?
C5 K1 C1 B1 . . . . 146.6(3) ?
C3 K1 C1 B1 . . . . -148.9(3) ?
C4 K1 C1 B1 . . . . 178.8(3) ?
C6 C1 C2 C3 . . . . 2.9(6) ?
B1 C1 C2 C3 . . . . -178.7(4) ?
K1 C1 C2 C3 . . . . 71.2(3) ?
C6 C1 C2 K1 . . . . -68.3(3) ?
B1 C1 C2 K1 . . . . 110.1(4) ?
C6 C1 C2 K2 . . . 2_667 135.2(3) ?
B1 C1 C2 K2 . . . 2_667 -46.4(4) ?
K1 C1 C2 K2 . . . 2_667 -156.54(14) ?
F1 K1 C2 C1 2_676 . . . -122.2(2) ?
F2 K1 C2 C1 1_455 . . . 113.8(2) ?
F8 K1 C2 C1 2_666 . . . -25.9(3) ?
F7 K1 C2 C1 2_666 . . . -6.3(2) ?
F3 K1 C2 C1 1_455 . . . 164.9(2) ?
F3 K1 C2 C1 2_676 . . . -112.9(2) ?
C6 K1 C2 C1 . . . . 31.7(2) ?
C5 K1 C2 C1 . . . . 64.6(2) ?
C3 K1 C2 C1 . . . . 127.4(3) ?
C4 K1 C2 C1 . . . . 96.4(2) ?
F1 K1 C2 C3 2_676 . . . 110.4(2) ?
F2 K1 C2 C3 1_455 . . . -13.6(3) ?
F8 K1 C2 C3 2_666 . . . -153.3(2) ?
F7 K1 C2 C3 2_666 . . . -133.7(2) ?
F3 K1 C2 C3 1_455 . . . 37.5(2) ?
F3 K1 C2 C3 2_676 . . . 119.7(2) ?
C1 K1 C2 C3 . . . . -127.4(3) ?
C6 K1 C2 C3 . . . . -95.7(2) ?
C5 K1 C2 C3 . . . . -62.8(2) ?
C4 K1 C2 C3 . . . . -31.0(2) ?
F1 K1 C2 K2 2_676 . . 2_667 -24.8(3) ?
F2 K1 C2 K2 1_455 . . 2_667 -148.8(3) ?
F8 K1 C2 K2 2_666 . . 2_667 71.5(4) ?
F7 K1 C2 K2 2_666 . . 2_667 91.1(4) ?
F3 K1 C2 K2 1_455 . . 2_667 -97.7(4) ?
F3 K1 C2 K2 2_676 . . 2_667 -15.5(4) ?
C1 K1 C2 K2 . . . 2_667 97.4(4) ?
C6 K1 C2 K2 . . . 2_667 129.1(4) ?
C5 K1 C2 K2 . . . 2_667 161.9(4) ?
C3 K1 C2 K2 . . . 2_667 -135.2(5) ?
C4 K1 C2 K2 . . . 2_667 -166.2(4) ?
C1 C2 C3 C4 . . . . -1.4(6) ?
K1 C2 C3 C4 . . . . 67.6(3) ?
K2 C2 C3 C4 2_667 . . . -129.8(3) ?
C1 C2 C3 B2 . . . . -178.9(4) ?
K1 C2 C3 B2 . . . . -109.9(3) ?
K2 C2 C3 B2 2_667 . . . 52.7(4) ?
C1 C2 C3 K1 . . . . -69.0(3) ?
K2 C2 C3 K1 2_667 . . . 162.6(2) ?
F1 K1 C3 C2 2_676 . . . -65.4(2) ?
F2 K1 C3 C2 1_455 . . . 169.7(2) ?
F8 K1 C3 C2 2_666 . . . 67.4(4) ?
F7 K1 C3 C2 2_666 . . . 52.6(2) ?
F3 K1 C3 C2 1_455 . . . -145.0(2) ?
F3 K1 C3 C2 2_676 . . . -77.4(2) ?
C1 K1 C3 C2 . . . . 28.8(2) ?
C6 K1 C3 C2 . . . . 62.1(2) ?
C5 K1 C3 C2 . . . . 94.9(2) ?
C4 K1 C3 C2 . . . . 122.3(3) ?
F1 K1 C3 C4 2_676 . . . 172.3(2) ?
F2 K1 C3 C4 1_455 . . . 47.4(2) ?
F8 K1 C3 C4 2_666 . . . -54.9(4) ?
F7 K1 C3 C4 2_666 . . . -69.7(2) ?
F3 K1 C3 C4 1_455 . . . 92.7(2) ?
F3 K1 C3 C4 2_676 . . . 160.3(2) ?
C2 K1 C3 C4 . . . . -122.3(3) ?
C1 K1 C3 C4 . . . . -93.5(2) ?
C6 K1 C3 C4 . . . . -60.2(2) ?
C5 K1 C3 C4 . . . . -27.4(2) ?
F1 K1 C3 B2 2_676 . . . 48.9(2) ?
F2 K1 C3 B2 1_455 . . . -75.9(2) ?
F8 K1 C3 B2 2_666 . . . -178.2(3) ?
F7 K1 C3 B2 2_666 . . . 167.0(2) ?
F3 K1 C3 B2 1_455 . . . -30.7(2) ?
F3 K1 C3 B2 2_676 . . . 37.0(3) ?
C2 K1 C3 B2 . . . . 114.4(3) ?
C1 K1 C3 B2 . . . . 143.2(3) ?
C6 K1 C3 B2 . . . . 176.5(3) ?
C5 K1 C3 B2 . . . . -150.8(3) ?
C4 K1 C3 B2 . . . . -123.3(4) ?
C2 C3 C4 C5 . . . . -1.0(6) ?
B2 C3 C4 C5 . . . . 176.3(4) ?
K1 C3 C4 C5 . . . . 63.5(4) ?
C2 C3 C4 K1 . . . . -64.5(3) ?
B2 C3 C4 K1 . . . . 112.9(4) ?
F1 K1 C4 C5 2_676 . . . -137.5(2) ?
F2 K1 C4 C5 1_455 . . . 94.5(2) ?
F8 K1 C4 C5 2_666 . . . 28.3(3) ?
F7 K1 C4 C5 2_666 . . . -10.3(2) ?
F3 K1 C4 C5 1_455 . . . 143.4(2) ?
F3 K1 C4 C5 2_676 . . . -163.17(19) ?
C2 K1 C4 C5 . . . . -97.8(2) ?
C1 K1 C4 C5 . . . . -64.7(2) ?
C6 K1 C4 C5 . . . . -31.4(2) ?
C3 K1 C4 C5 . . . . -129.3(3) ?
F1 K1 C4 C3 2_676 . . . -8.2(2) ?
F2 K1 C4 C3 1_455 . . . -136.2(2) ?
F8 K1 C4 C3 2_666 . . . 157.7(2) ?
F7 K1 C4 C3 2_666 . . . 119.1(2) ?
F3 K1 C4 C3 1_455 . . . -87.3(2) ?
F3 K1 C4 C3 2_676 . . . -33.8(3) ?
C2 K1 C4 C3 . . . . 31.5(2) ?
C1 K1 C4 C3 . . . . 64.6(2) ?
C6 K1 C4 C3 . . . . 97.9(2) ?
C5 K1 C4 C3 . . . . 129.3(3) ?
C3 C4 C5 C6 . . . . 1.7(6) ?
K1 C4 C5 C6 . . . . 65.4(3) ?
C3 C4 C5 B3 . . . . -174.5(4) ?
K1 C4 C5 B3 . . . . -110.8(4) ?
C3 C4 C5 K1 . . . . -63.7(4) ?
F1 K1 C5 C4 2_676 . . . 52.1(2) ?
F2 K1 C5 C4 1_455 . . . -87.0(2) ?
F8 K1 C5 C4 2_666 . . . -160.9(2) ?
F7 K1 C5 C4 2_666 . . . 170.0(2) ?
F3 K1 C5 C4 1_455 . . . -39.4(2) ?
C2 K1 C5 C4 . . . . 60.3(2) ?
C1 K1 C5 C4 . . . . 93.5(2) ?
C6 K1 C5 C4 . . . . 122.8(3) ?
C3 K1 C5 C4 . . . . 27.6(2) ?
F1 K1 C5 C6 2_676 . . . -70.7(2) ?
F2 K1 C5 C6 1_455 . . . 150.2(2) ?
F8 K1 C5 C6 2_666 . . . 76.3(2) ?
F7 K1 C5 C6 2_666 . . . 47.2(2) ?
F3 K1 C5 C6 1_455 . . . -162.2(2) ?
C2 K1 C5 C6 . . . . -62.5(2) ?
C1 K1 C5 C6 . . . . -29.4(2) ?
C3 K1 C5 C6 . . . . -95.2(2) ?
C4 K1 C5 C6 . . . . -122.8(3) ?
F1 K1 C5 B3 2_676 . . . 175.3(2) ?
F2 K1 C5 B3 1_455 . . . 36.1(2) ?
F8 K1 C5 B3 2_666 . . . -37.8(3) ?
F7 K1 C5 B3 2_666 . . . -66.9(2) ?
F3 K1 C5 B3 1_455 . . . 83.7(2) ?
C2 K1 C5 B3 . . . . -176.6(3) ?
C1 K1 C5 B3 . . . . -143.4(3) ?
C6 K1 C5 B3 . . . . -114.1(3) ?
C3 K1 C5 B3 . . . . 150.7(3) ?
C4 K1 C5 B3 . . . . 123.1(3) ?
C2 C1 C6 C5 . . . . -2.1(6) ?
B1 C1 C6 C5 . . . . 179.5(4) ?
K1 C1 C6 C5 . . . . -70.3(3) ?
C2 C1 C6 K1 . . . . 68.1(3) ?
B1 C1 C6 K1 . . . . -110.3(3) ?
C2 C1 C6 K3 . . . 1_645 -124.7(3) ?
B1 C1 C6 K3 . . . 1_645 56.9(4) ?
K1 C1 C6 K3 . . . 1_645 167.13(16) ?
C4 C5 C6 C1 . . . . -0.1(6) ?
B3 C5 C6 C1 . . . . 176.4(4) ?
K1 C5 C6 C1 . . . . 68.3(3) ?
C4 C5 C6 K1 . . . . -68.4(3) ?
B3 C5 C6 K1 . . . . 108.1(3) ?
C4 C5 C6 K3 . . . 1_645 125.4(3) ?
B3 C5 C6 K3 . . . 1_645 -58.1(3) ?
K1 C5 C6 K3 . . . 1_645 -166.17(15) ?
F1 K1 C6 C1 2_676 . . . -3.5(2) ?
F2 K1 C6 C1 1_455 . . . -159.9(2) ?
F8 K1 C6 C1 2_666 . . . 117.6(2) ?
F7 K1 C6 C1 2_666 . . . 106.6(2) ?
F3 K1 C6 C1 1_455 . . . -103.1(2) ?
F3 K1 C6 C1 2_676 . . . 42.4(3) ?
C2 K1 C6 C1 . . . . -31.5(2) ?
C5 K1 C6 C1 . . . . -126.4(3) ?
C3 K1 C6 C1 . . . . -64.0(2) ?
C4 K1 C6 C1 . . . . -95.9(2) ?
F1 K1 C6 C5 2_676 . . . 122.9(2) ?
F2 K1 C6 C5 1_455 . . . -33.4(2) ?
F8 K1 C6 C5 2_666 . . . -116.0(2) ?
F7 K1 C6 C5 2_666 . . . -126.9(2) ?
F3 K1 C6 C5 1_455 . . . 23.4(3) ?
F3 K1 C6 C5 2_676 . . . 168.83(18) ?
C2 K1 C6 C5 . . . . 95.0(2) ?
C1 K1 C6 C5 . . . . 126.4(3) ?
C3 K1 C6 C5 . . . . 62.4(2) ?
C4 K1 C6 C5 . . . . 30.6(2) ?
F1 K1 C6 K3 2_676 . . 1_645 -126.2(5) ?
F2 K1 C6 K3 1_455 . . 1_645 77.5(5) ?
F8 K1 C6 K3 2_666 . . 1_645 -5.1(5) ?
F7 K1 C6 K3 2_666 . . 1_645 -16.0(5) ?
F3 K1 C6 K3 1_455 . . 1_645 134.2(5) ?
F3 K1 C6 K3 2_676 . . 1_645 -80.3(6) ?
C2 K1 C6 K3 . . . 1_645 -154.1(6) ?
C1 K1 C6 K3 . . . 1_645 -122.7(6) ?
C5 K1 C6 K3 . . . 1_645 110.9(6) ?
C3 K1 C6 K3 . . . 1_645 173.3(6) ?
C4 K1 C6 K3 . . . 1_645 141.5(6) ?
K1 F1 B1 F2 2_676 . . . -129.9(2) ?
K3 F1 B1 F2 2_676 . . . 18.8(3) ?
K1 F1 B1 F3 2_676 . . . -16.1(3) ?
K3 F1 B1 F3 2_676 . . . 132.6(2) ?
K1 F1 B1 C1 2_676 . . . 106.7(3) ?
K3 F1 B1 C1 2_676 . . . -104.6(3) ?
K1 F1 B1 K1 2_676 . . 1_655 -74.0(2) ?
K3 F1 B1 K1 2_676 . . 1_655 74.68(17) ?
K3 F1 B1 K1 2_676 . . 2_676 148.7(2) ?
K1 F1 B1 K3 2_676 . . 2_676 -148.7(2) ?
C2 C1 B1 F1 . . . . -85.4(5) ?
C6 C1 B1 F1 . . . . 92.9(4) ?
K1 C1 B1 F1 . . . . 4.1(4) ?
C2 C1 B1 F2 . . . . 154.6(4) ?
C6 C1 B1 F2 . . . . -27.1(5) ?
K1 C1 B1 F2 . . . . -115.8(3) ?
C2 C1 B1 F3 . . . . 33.8(6) ?
C6 C1 B1 F3 . . . . -147.9(4) ?
K1 C1 B1 F3 . . . . 123.4(3) ?
C2 C1 B1 K1 . . . 1_655 95.8(5) ?
C6 C1 B1 K1 . . . 1_655 -85.8(5) ?
K1 C1 B1 K1 . . . 1_655 -174.6(3) ?
C2 C1 B1 K1 . . . 2_676 -33.9(5) ?
C6 C1 B1 K1 . . . 2_676 144.4(3) ?
K1 C1 B1 K1 . . . 2_676 55.7(3) ?
C2 C1 B1 K3 . . . 2_676 -139.8(3) ?
C6 C1 B1 K3 . . . 2_676 38.5(4) ?
K1 C1 B1 K3 . . . 2_676 -50.2(3) ?
C2 C3 B2 F4 . . . . -53.8(5) ?
C4 C3 B2 F4 . . . . 129.0(4) ?
K1 C3 B2 F4 . . . . -137.5(3) ?
C2 C3 B2 F6 . . . . -176.9(3) ?
C4 C3 B2 F6 . . . . 5.8(6) ?
K1 C3 B2 F6 . . . . 99.3(3) ?
C2 C3 B2 F5 . . . . 65.1(4) ?
C4 C3 B2 F5 . . . . -112.2(4) ?
K1 C3 B2 F5 . . . . -18.6(4) ?
C2 C3 B2 K2 . . . 2_567 120.3(3) ?
C4 C3 B2 K2 . . . 2_567 -57.0(5) ?
K1 C3 B2 K2 . . . 2_567 36.6(3) ?
C4 C5 B3 F7 . . . . 95.1(4) ?
C6 C5 B3 F7 . . . . -81.1(4) ?
K1 C5 B3 F7 . . . . 2.3(4) ?
C4 C5 B3 F9 . . . . -24.7(6) ?
C6 C5 B3 F9 . . . . 159.1(3) ?
K1 C5 B3 F9 . . . . -117.5(3) ?
C4 C5 B3 F8 . . . . -146.3(4) ?
C6 C5 B3 F8 . . . . 37.5(5) ?
K1 C5 B3 F8 . . . . 121.0(3) ?
C4 C5 B3 K1 . . . 2_666 154.9(3) ?
C6 C5 B3 K1 . . . 2_666 -21.3(4) ?
K1 C5 B3 K1 . . . 2_666 62.2(3) ?
C4 C5 B3 K3 . . . 1_545 41.1(4) ?
C6 C5 B3 K3 . . . 1_545 -135.0(3) ?
K1 C5 B3 K3 . . . 1_545 -51.6(2) ?
C4 C5 B3 K2 . . . 2_657 -94.3(4) ?
C6 C5 B3 K2 . . . 2_657 89.5(4) ?
K1 C5 B3 K2 . . . 2_657 172.95(13) ?
F1 B1 F2 K1 . . . 1_655 93.2(3) ?
F3 B1 F2 K1 . . . 1_655 -19.7(3) ?
C1 B1 F2 K1 . . . 1_655 -143.3(3) ?
K1 B1 F2 K1 2_676 . . 1_655 46.6(3) ?
K3 B1 F2 K1 2_676 . . 1_655 109.74(13) ?
F1 B1 F2 K3 . . . 2_676 -16.5(3) ?
F3 B1 F2 K3 . . . 2_676 -129.4(3) ?
C1 B1 F2 K3 . . . 2_676 107.0(3) ?
K1 B1 F2 K3 1_655 . . 2_676 -109.74(13) ?
K1 B1 F2 K3 2_676 . . 2_676 -63.1(3) ?
F1 B1 F2 K3 . . . 1_645 -140.9(2) ?
F3 B1 F2 K3 . . . 1_645 106.1(3) ?
C1 B1 F2 K3 . . . 1_645 -17.5(4) ?
K1 B1 F2 K3 1_655 . . 1_645 125.8(2) ?
K1 B1 F2 K3 2_676 . . 1_645 172.41(16) ?
K3 B1 F2 K3 2_676 . . 1_645 -124.46(19) ?
F1 B1 F3 K1 . . . 1_655 -94.1(3) ?
F2 B1 F3 K1 . . . 1_655 19.2(3) ?
C1 B1 F3 K1 . . . 1_655 142.9(3) ?
K1 B1 F3 K1 2_676 . . 1_655 -107.37(11) ?
K3 B1 F3 K1 2_676 . . 1_655 -45.0(4) ?
F1 B1 F3 K2 . . . 2_667 128.3(3) ?
F2 B1 F3 K2 . . . 2_667 -118.4(3) ?
C1 B1 F3 K2 . . . 2_667 5.3(5) ?
K1 B1 F3 K2 1_655 . . 2_667 -137.6(3) ?
K1 B1 F3 K2 2_676 . . 2_667 115.0(2) ?
K3 B1 F3 K2 2_676 . . 2_667 177.44(15) ?
F1 B1 F3 K1 . . . 2_676 13.3(3) ?
F2 B1 F3 K1 . . . 2_676 126.6(3) ?
C1 B1 F3 K1 . . . 2_676 -109.7(3) ?
K1 B1 F3 K1 1_655 . . 2_676 107.37(11) ?
K3 B1 F3 K1 2_676 . . 2_676 62.4(3) ?
F6 B2 F4 K2 . . . 1_565 -94.7(4) ?
F5 B2 F4 K2 . . . 1_565 18.2(5) ?
C3 B2 F4 K2 . . . 1_565 139.0(3) ?
K2 B2 F4 K2 2_567 . . 1_565 -34.2(6) ?
F6 B2 F4 K3 . . . 2_577 -9.3(3) ?
F5 B2 F4 K3 . . . 2_577 103.7(2) ?
C3 B2 F4 K3 . . . 2_577 -135.5(3) ?
K2 B2 F4 K3 2_567 . . 2_577 51.2(3) ?
F6 B2 F4 K2 . . . 2_667 150.7(2) ?
F5 B2 F4 K2 . . . 2_667 -96.4(3) ?
C3 B2 F4 K2 . . . 2_667 24.4(4) ?
K2 B2 F4 K2 2_567 . . 2_667 -148.88(17) ?
F4 B2 F5 K3 . . . . 28.4(5) ?
F6 B2 F5 K3 . . . . 143.1(3) ?
C3 B2 F5 K3 . . . . -94.0(4) ?
K2 B2 F5 K3 2_567 . . . 155.4(4) ?
F4 B2 F5 K2 . . . 2_567 -127.0(2) ?
F6 B2 F5 K2 . . . 2_567 -12.3(3) ?
C3 B2 F5 K2 . . . 2_567 110.6(3) ?
F6 K3 F5 B2 2_577 . . . -70.3(4) ?
F7 K3 F5 B2 1_565 . . . 37.0(4) ?
F1 K3 F5 B2 2_676 . . . 100.4(4) ?
F9 K3 F5 B2 1_565 . . . 0.1(4) ?
F8 K3 F5 B2 1_465 . . . -172.2(4) ?
F2 K3 F5 B2 2_676 . . . 129.5(4) ?
C6 K3 F5 B2 1_465 . . . -150.4(4) ?
F4 K3 F5 B2 2_577 . . . -110.9(4) ?
B3 K3 F5 B2 1_565 . . . 15.7(4) ?
B1 K3 F5 B2 2_676 . . . 110.8(4) ?
F6 K3 F5 K2 2_577 . . 2_567 84.97(10) ?
F7 K3 F5 K2 1_565 . . 2_567 -167.64(8) ?
F1 K3 F5 K2 2_676 . . 2_567 -104.29(11) ?
F9 K3 F5 K2 1_565 . . 2_567 155.45(10) ?
F8 K3 F5 K2 1_465 . . 2_567 -16.85(8) ?
F2 K3 F5 K2 2_676 . . 2_567 -75.20(10) ?
C6 K3 F5 K2 1_465 . . 2_567 4.96(15) ?
F4 K3 F5 K2 2_577 . . 2_567 44.43(8) ?
B3 K3 F5 K2 1_565 . . 2_567 171.05(10) ?
B1 K3 F5 K2 2_676 . . 2_567 -93.87(11) ?
F4 B2 F6 K3 . . . 2_577 12.7(4) ?
F5 B2 F6 K3 . . . 2_577 -101.1(3) ?
C3 B2 F6 K3 . . . 2_577 138.3(3) ?
K2 B2 F6 K3 2_567 . . 2_577 -112.52(18) ?
F4 B2 F6 K2 . . . 2_567 125.2(3) ?
F5 B2 F6 K2 . . . 2_567 11.5(3) ?
C3 B2 F6 K2 . . . 2_567 -109.1(3) ?
F9 B3 F7 K3 . . . 1_545 19.7(3) ?
F8 B3 F7 K3 . . . 1_545 132.9(2) ?
C5 B3 F7 K3 . . . 1_545 -105.0(3) ?
K1 B3 F7 K3 2_666 . . 1_545 143.04(17) ?
K2 B3 F7 K3 2_657 . . 1_545 84.0(2) ?
F9 B3 F7 K1 . . . 2_666 -123.3(2) ?
F8 B3 F7 K1 . . . 2_666 -10.1(3) ?
C5 B3 F7 K1 . . . 2_666 111.9(3) ?
K3 B3 F7 K1 1_545 . . 2_666 -143.04(17) ?
K2 B3 F7 K1 2_657 . . 2_666 -59.1(2) ?
F7 B3 F8 K2 . . . 2_657 -119.2(2) ?
F9 B3 F8 K2 . . . 2_657 -6.9(3) ?
C5 B3 F8 K2 . . . 2_657 118.8(3) ?
K1 B3 F8 K2 2_666 . . 2_657 -129.43(17) ?
K3 B3 F8 K2 1_545 . . 2_657 -70.4(3) ?
F7 B3 F8 K1 . . . 2_666 10.3(3) ?
F9 B3 F8 K1 . . . 2_666 122.5(2) ?
C5 B3 F8 K1 . . . 2_666 -111.8(3) ?
K3 B3 F8 K1 1_545 . . 2_666 59.1(3) ?
K2 B3 F8 K1 2_657 . . 2_666 129.43(17) ?
F7 B3 F8 K3 . . . 1_645 132.3(2) ?
F9 B3 F8 K3 . . . 1_645 -115.4(2) ?
C5 B3 F8 K3 . . . 1_645 10.2(4) ?
K1 B3 F8 K3 2_666 . . 1_645 122.0(2) ?
K3 B3 F8 K3 1_545 . . 1_645 -178.90(15) ?
K2 B3 F8 K3 2_657 . . 1_645 -108.5(2) ?
F7 B3 F9 K2 . . . . -146.3(3) ?
F8 B3 F9 K2 . . . . 101.2(5) ?
C5 B3 F9 K2 . . . . -23.0(7) ?
K1 B3 F9 K2 2_666 . . . 157.4(3) ?
K3 B3 F9 K2 1_545 . . . -129.0(5) ?
K2 B3 F9 K2 2_657 . . . 95.4(4) ?
F7 B3 F9 K3 . . . 1_545 -17.3(3) ?
F8 B3 F9 K3 . . . 1_545 -129.8(2) ?
C5 B3 F9 K3 . . . 1_545 105.9(3) ?
K1 B3 F9 K3 2_666 . . 1_545 -73.7(3) ?
K2 B3 F9 K3 2_657 . . 1_545 -135.64(11) ?
F7 B3 F9 K2 . . . 2_657 118.3(3) ?
F8 B3 F9 K2 . . . 2_657 5.8(3) ?
C5 B3 F9 K2 . . . 2_657 -118.4(3) ?
K1 B3 F9 K2 2_666 . . 2_657 62.0(3) ?
K3 B3 F9 K2 1_545 . . 2_657 135.64(11) ?
F5 K2 F9 B3 2_567 . . . 140.4(5) ?
F8 K2 F9 B3 2_657 . . . -123.3(5) ?
F4 K2 F9 B3 1_545 . . . -159.6(5) ?
F6 K2 F9 B3 2_567 . . . 106.7(5) ?
F3 K2 F9 B3 2_667 . . . 25.4(6) ?
F9 K2 F9 B3 2_657 . . . -97.6(5) ?
C2 K2 F9 B3 2_667 . . . -18.4(5) ?
B2 K2 F9 B3 2_567 . . . 120.9(5) ?
F4 K2 F9 B3 2_667 . . . -46.0(5) ?
B3 K2 F9 B3 2_657 . . . -110.4(4) ?
K2 K2 F9 B3 2_657 . . . -97.6(5) ?
F5 K2 F9 K3 2_567 . . 1_545 12.65(10) ?
F8 K2 F9 K3 2_657 . . 1_545 108.98(10) ?
F4 K2 F9 K3 1_545 . . 1_545 72.66(9) ?
F6 K2 F9 K3 2_567 . . 1_545 -21.01(7) ?
F3 K2 F9 K3 2_667 . . 1_545 -102.3(2) ?
F9 K2 F9 K3 2_657 . . 1_545 134.72(9) ?
C2 K2 F9 K3 2_667 . . 1_545 -146.15(9) ?
B2 K2 F9 K3 2_567 . . 1_545 -6.78(9) ?
F4 K2 F9 K3 2_667 . . 1_545 -173.67(11) ?
B3 K2 F9 K3 2_657 . . 1_545 121.93(10) ?
K2 K2 F9 K3 2_657 . . 1_545 134.72(9) ?
F5 K2 F9 K2 2_567 . . 2_657 -122.07(8) ?
F8 K2 F9 K2 2_657 . . 2_657 -25.74(11) ?
F4 K2 F9 K2 1_545 . . 2_657 -62.06(8) ?
F6 K2 F9 K2 2_567 . . 2_657 -155.73(8) ?
F3 K2 F9 K2 2_667 . . 2_657 123.0(2) ?
F9 K2 F9 K2 2_657 . . 2_657 0.0000(10) ?
C2 K2 F9 K2 2_667 . . 2_657 79.13(9) ?
B2 K2 F9 K2 2_567 . . 2_657 -141.50(9) ?
F4 K2 F9 K2 2_667 . . 2_657 51.61(7) ?
B3 K2 F9 K2 2_657 . . 2_657 -12.79(9) ?
